data_9017895
loop_
_publ_author_name
'Masse, R.'
'Guitel, J. C.'
'Perret, R.'

_publ_section_title
;
 Structure crystalline de la variete rhomboedrique du sulfate ferrique Fe2(SO4)3
;
_journal_name_full 'Bulletin de la Societe Francaise de Mineralogie et de Cristallographie'
_journal_page_first 346
_journal_page_last 349
_journal_volume 96
_journal_year 1973
_chemical_compound_source Synthetic
_chemical_formula_sum 'Fe2 O12 S3'
_chemical_name_mineral Mikasaite
_space_group_IT_number 148
_space_group_name_Hall '-R 3'
_space_group_name_H-M_alt 'R -3 :H'
_symmetry_space_group_name_H-M 'R -3 :H'
_cell_angle_alpha 90
_cell_angle_beta 90
_cell_angle_gamma 120
_cell_length_a 8.229
_cell_length_b 8.229
_cell_length_c 22.177
_cell_formula_units_Z 6
_cell_volume 1300.551
_database_code_amcsd 0021007
_exptl_crystal_density_diffrn 3.063
_cod_data_source_file inputs/fixed/split/14522.cif
_cod_data_source_block 14522
_cod_original_cell_volume 1300.552
_cod_original_sg_symbol_H-M 'R -3'
_cod_original_formula_sum 'Fe2 S3 O12'
_cod_database_code 9017895

loop_
_space_group_symop_operation_xyz
x,y,z
2/3+x,1/3+y,1/3+z
1/3+x,2/3+y,2/3+z
y,-x+y,-z
2/3+y,1/3-x+y,1/3-z
1/3+y,2/3-x+y,2/3-z
-x+y,-x,z
2/3-x+y,1/3-x,1/3+z
1/3-x+y,2/3-x,2/3+z
-x,-y,-z
2/3-x,1/3-y,1/3-z
1/3-x,2/3-y,2/3-z
-y,x-y,z
2/3-y,1/3+x-y,1/3+z
1/3-y,2/3+x-y,2/3+z
x-y,x,-z
2/3+x-y,1/3+x,1/3-z
1/3+x-y,2/3+x,2/3-z

loop_
_atom_site_aniso_label
_atom_site_aniso_U_11
_atom_site_aniso_U_22
_atom_site_aniso_U_33
_atom_site_aniso_U_12
_atom_site_aniso_U_13
_atom_site_aniso_U_23
Fe1 0.00638 0.00638 0.00668 0.00319 0.00000 0.00000
Fe2 0.00643 0.00643 0.00591 0.00322 0.00000 0.00000
S 0.00306 0.00347 0.00448 0.00121 0.00056 -0.00096
O1 0.01106 0.00875 0.01545 0.00746 -0.00328 -0.00633
O2 0.01158 0.01312 0.01420 0.00617 0.00713 0.00857
O3 0.01184 0.01286 0.00997 0.00360 -0.00520 -0.00713
O4 0.00437 0.01055 0.01046 0.00257 0.00224 -0.00136

loop_
_atom_site_label
_atom_site_fract_x
_atom_site_fract_y
_atom_site_fract_z
_atom_site_U_iso_or_equiv
Fe1 0.00000 0.00000 0.14928 0.00646
Fe2 0.00000 0.00000 0.35584 0.00646
S 0.29042 0.28819 0.75069 0.00380
O1 0.25310 0.43960 0.76581 0.01077
O2 0.22410 0.14580 0.79862 0.01305
O3 0.19450 0.20460 0.69391 0.01267
O4 0.49190 0.36350 0.74351 0.00899

loop_
_cod_related_entry_id
_cod_related_entry_database
_cod_related_entry_code
1 AMCSD 0021007
